data_7108542
loop_
_publ_author_name
'Hiroki Kumamoto'
'Sachiko Kawahigashi'
'Hiromi Wakabayashi'
'Tomohiko Nakano'
'Tomoko Miyaike'
'Yasuyuki Kitagawa'
'Hiroshi Abe'
'Mika Ito'
'Kazuhiro Haraguchi'
'Jan Balzarini'
'Masanori Baba'
'Hiromichi Tanaka'

_publ_section_title
;
 Tuning efficiency of the 4-exo-trig cyclization by the electronic effect:
 ring closure of 3,3-difluoro-4-pentenyl carbon radicals and synthesis of
 a gem-difluorocyclobutane nucleoside
;
_journal_name_full Chem.Commun.
_journal_page_first 10993
_journal_paper_doi 10.1039/c2cc35876j
_journal_volume 48
_journal_year 2012
_chemical_formula_moiety 'C11 H14 F2 N2 O4'
_chemical_formula_sum 'C11 H14 F2 N2 O4'
_chemical_formula_weight 276.24
_space_group_IT_number 15
_symmetry_cell_setting monoclinic
_symmetry_Int_Tables_number 15
_symmetry_space_group_name_Hall '-C 2yc'
_symmetry_space_group_name_H-M 'C 1 2/c 1'
_atom_sites_solution_hydrogens geom
_atom_sites_solution_primary direct
_atom_sites_solution_secondary difmap
_cell_angle_alpha 90.0000
_cell_angle_beta 91.934(15)
_cell_angle_gamma 90.0000
_cell_formula_units_Z 8
_cell_length_a 19.14(3)
_cell_length_b 6.288(9)
_cell_length_c 19.81(3)
_cell_measurement_reflns_used 1529
_cell_measurement_temperature 93
_cell_measurement_theta_max 27.50
_cell_measurement_theta_min 3.40
_cell_volume 2383(6)
_computing_cell_refinement 'CrystalClear-SM Expert 2.0 r7'
_computing_data_collection 'CrystalClear-SM Expert 2.0 r7 (Rigaku, 2011)'
_computing_data_reduction 'CrystalClear-SM Expert 2.0 r7'
_computing_molecular_graphics 'CrystalStructure 4.0'
_computing_publication_material 'CrystalStructure 4.0 (Rigaku, 2010)'
_computing_structure_refinement 'SHELXL97 (Sheldrick, 2008)'
_computing_structure_solution 'Il Milione (Burla, et al., 2007)'
_diffrn_ambient_temperature 93
_diffrn_detector_area_resol_mean 6.827
_diffrn_measured_fraction_theta_full 0.996
_diffrn_measured_fraction_theta_max 0.996
_diffrn_measurement_device_type 'Rigaku XtaLAB mini'
_diffrn_measurement_method \w
_diffrn_radiation_type 'Mo K\a'
_diffrn_radiation_wavelength 0.71075
_diffrn_reflns_av_R_equivalents 0.0316
_diffrn_reflns_limit_h_max 22
_diffrn_reflns_limit_h_min -22
_diffrn_reflns_limit_k_max 7
_diffrn_reflns_limit_k_min -4
_diffrn_reflns_limit_l_max 22
_diffrn_reflns_limit_l_min -23
_diffrn_reflns_number 5048
_diffrn_reflns_theta_full 25.50
_diffrn_reflns_theta_max 25.50
_diffrn_standards_number 0
_exptl_absorpt_coefficient_mu 0.137
_exptl_absorpt_correction_T_max 0.982
_exptl_absorpt_correction_T_min 0.879
_exptl_absorpt_correction_type multi-scan
_exptl_absorpt_process_details 'REQAB (Rigaku, 1998)'
_exptl_crystal_colour colorless
_exptl_crystal_density_diffrn 1.540
_exptl_crystal_density_method 'not measured'
_exptl_crystal_description block
_exptl_crystal_F_000 1152.00
_exptl_crystal_size_max 0.340
_exptl_crystal_size_mid 0.210
_exptl_crystal_size_min 0.130
_refine_diff_density_max 0.840
_refine_diff_density_min -0.500
_refine_ls_extinction_method none
_refine_ls_goodness_of_fit_ref 1.144
_refine_ls_hydrogen_treatment constr
_refine_ls_number_parameters 175
_refine_ls_number_reflns 2210
_refine_ls_number_restraints 0
_refine_ls_R_factor_gt 0.0473
_refine_ls_shift/su_max 0.001
_refine_ls_structure_factor_coef Fsqd
_refine_ls_weighting_details 'w = 1/[\s^2^(Fo^2^)+(0.0742P)^2^+5.7241P] where P=(Fo^2^+2Fc^2^)/3'
_refine_ls_weighting_scheme calc
_refine_ls_wR_factor_ref 0.1596
_reflns_number_gt 1843
_reflns_number_total 2211
_reflns_threshold_expression F^2^>2.0\s(F^2^)
_cod_data_source_file c2cc35876j.txt
_cod_data_source_block sc0921
_cod_original_cell_volume 2383(7)
_cod_database_code 7108542

loop_
_symmetry_equiv_pos_site_id
_symmetry_equiv_pos_as_xyz
1 +X,+Y,+Z
2 -X,+Y,1/2-Z
3 -X,-Y,-Z
4 +X,-Y,1/2+Z
5 1/2+X,1/2+Y,+Z
6 1/2-X,1/2+Y,1/2-Z
7 1/2-X,1/2-Y,-Z
8 1/2+X,1/2-Y,1/2+Z

loop_
_atom_site_label
_atom_site_type_symbol
_atom_site_fract_x
_atom_site_fract_y
_atom_site_fract_z
_atom_site_U_iso_or_equiv
_atom_site_adp_type
_atom_site_occupancy
_atom_site_symmetry_multiplicity
_atom_site_calc_flag
_atom_site_refinement_flags
F1 F 0.34874(8) 0.7538(3) 0.29725(9) 0.0272(5) Uani 1.0 8 d .
F2 F 0.27588(8) 0.5059(3) 0.26379(7) 0.0242(4) Uani 1.0 8 d .
O1 O 0.23711(10) 0.9016(3) 0.44016(10) 0.0221(5) Uani 1.0 8 d .
O2 O 0.01259(9) 0.6688(4) 0.42459(10) 0.0276(5) Uani 1.0 8 d .
O3 O 0.40876(9) 0.3862(3) 0.48207(9) 0.0206(5) Uani 1.0 8 d .
O4 O 0.42935(15) 0.3215(4) 0.22743(13) 0.0519(8) Uani 1.0 8 d .
N1 N 0.21703(10) 0.5718(4) 0.39328(10) 0.0164(5) Uani 1.0 8 d .
N2 N 0.12592(11) 0.7730(4) 0.43557(11) 0.0180(5) Uani 1.0 8 d .
C1 C 0.19637(13) 0.7597(4) 0.42385(12) 0.0170(6) Uani 1.0 8 d .
C2 C 0.07456(13) 0.6318(5) 0.41424(12) 0.0179(6) Uani 1.0 8 d .
C3 C 0.09873(13) 0.4428(5) 0.37986(12) 0.0174(6) Uani 1.0 8 d .
C4 C 0.16799(13) 0.4225(4) 0.37134(12) 0.0159(6) Uani 1.0 8 d .
C5 C 0.04595(14) 0.2812(5) 0.35571(14) 0.0237(6) Uani 1.0 8 d .
C6 C 0.29149(12) 0.5398(4) 0.38455(13) 0.0157(6) Uani 1.0 8 d .
C7 C 0.32266(13) 0.5605(4) 0.31480(13) 0.0172(6) Uani 1.0 8 d .
C8 C 0.37480(13) 0.3831(4) 0.33220(13) 0.0173(6) Uani 1.0 8 d .
C9 C 0.32447(13) 0.3141(4) 0.38923(13) 0.0166(6) Uani 1.0 8 d .
C10 C 0.39103(14) 0.2233(5) 0.27829(14) 0.0234(6) Uani 1.0 8 d .
C11 C 0.35572(14) 0.2442(5) 0.45709(13) 0.0194(6) Uani 1.0 8 d .
H2 H 0.1123 0.8832 0.4591 0.0215 Uiso 1.0 8 calc R
H3 H 0.4478 0.3459 0.4688 0.0247 Uiso 1.0 8 calc R
H4A H 0.1841 0.2990 0.3491 0.0190 Uiso 1.0 8 calc R
H4 H 0.4561 0.2319 0.2103 0.0623 Uiso 1.0 8 calc R
H5A H 0.0701 0.1585 0.3369 0.0284 Uiso 1.0 8 calc R
H5B H 0.0150 0.3447 0.3208 0.0284 Uiso 1.0 8 calc R
H5C H 0.0182 0.2348 0.3937 0.0284 Uiso 1.0 8 calc R
H6 H 0.3179 0.6358 0.4166 0.0189 Uiso 1.0 8 calc R
H8 H 0.4190 0.4440 0.3524 0.0208 Uiso 1.0 8 calc R
H9 H 0.2904 0.2053 0.3715 0.0199 Uiso 1.0 8 calc R
H10A H 0.4185 0.1045 0.2984 0.0281 Uiso 1.0 8 calc R
H10B H 0.3470 0.1646 0.2585 0.0281 Uiso 1.0 8 calc R
H11A H 0.3181 0.2358 0.4901 0.0233 Uiso 1.0 8 calc R
H11B H 0.3759 0.1002 0.4525 0.0233 Uiso 1.0 8 calc R

loop_
_atom_site_aniso_label
_atom_site_aniso_U_11
_atom_site_aniso_U_22
_atom_site_aniso_U_33
_atom_site_aniso_U_12
_atom_site_aniso_U_13
_atom_site_aniso_U_23
F1 0.0272(9) 0.0184(9) 0.0366(10) -0.0031(7) 0.0089(8) 0.0088(7)
F2 0.0216(8) 0.0329(10) 0.0180(8) 0.0011(7) -0.0014(7) 0.0022(7)
O1 0.0217(10) 0.0190(10) 0.0259(10) -0.0020(8) 0.0036(8) -0.0044(8)
O2 0.0136(10) 0.0355(12) 0.0337(11) 0.0003(9) 0.0021(8) -0.0094(10)
O3 0.0141(9) 0.0244(11) 0.0231(10) 0.0020(8) 0.0005(8) -0.0066(8)
O4 0.0730(19) 0.0386(14) 0.0468(15) -0.0135(14) 0.0413(14) -0.0139(12)
N1 0.0122(10) 0.0173(11) 0.0196(11) 0.0006(9) 0.0017(9) -0.0006(9)
N2 0.0148(11) 0.0185(12) 0.0206(11) 0.0014(9) 0.0017(9) -0.0039(9)
C1 0.0176(13) 0.0190(13) 0.0145(12) -0.0007(11) 0.0023(10) 0.0004(10)
C2 0.0163(13) 0.0252(15) 0.0123(12) 0.0012(11) 0.0006(10) 0.0010(10)
C3 0.0161(12) 0.0200(14) 0.0161(13) -0.0002(10) -0.0003(10) 0.0021(10)
C4 0.0184(13) 0.0160(13) 0.0131(12) 0.0008(10) -0.0008(10) -0.0005(10)
C5 0.0167(13) 0.0271(16) 0.0270(14) -0.0026(11) -0.0031(11) -0.0021(12)
C6 0.0113(12) 0.0159(13) 0.0200(13) -0.0009(10) 0.0012(10) -0.0003(10)
C7 0.0168(12) 0.0161(13) 0.0189(13) 0.0025(10) 0.0020(10) 0.0031(10)
C8 0.0163(12) 0.0158(13) 0.0201(13) -0.0012(10) 0.0023(10) 0.0005(10)
C9 0.0143(12) 0.0176(13) 0.0180(13) -0.0003(10) 0.0017(10) -0.0010(11)
C10 0.0211(14) 0.0219(14) 0.0275(15) -0.0037(11) 0.0052(12) -0.0053(12)
C11 0.0179(13) 0.0230(14) 0.0175(12) -0.0001(11) 0.0022(10) 0.0010(11)

loop_
_atom_type_symbol
_atom_type_description
_atom_type_scat_dispersion_real
_atom_type_scat_dispersion_imag
_atom_type_scat_source
C C 0.0033 0.0016
;
International Tables for Crystallography
(1992, Vol. C, Tables 4.2.6.8 and 6.1.1.4)
;
H H 0.0000 0.0000
;
International Tables for Crystallography
(1992, Vol. C, Table 6.1.1.4)
;
F F 0.0171 0.0103
;
International Tables for Crystallography
(1992, Vol. C, Tables 4.2.6.8 and 6.1.1.4)
;
N N 0.0061 0.0033
;
International Tables for Crystallography
(1992, Vol. C, Tables 4.2.6.8 and 6.1.1.4)
;
O O 0.0106 0.0060
;
International Tables for Crystallography
(1992, Vol. C, Tables 4.2.6.8 and 6.1.1.4)
;

loop_
_geom_angle_atom_site_label_1
_geom_angle_atom_site_label_2
_geom_angle_atom_site_label_3
_geom_angle
_geom_angle_publ_flag
C1 N1 C4 120.8(3) yes
C1 N1 C6 117.6(2) yes
C4 N1 C6 121.6(3) yes
C1 N2 C2 126.9(3) yes
O1 C1 N1 123.2(3) yes
O1 C1 N2 122.0(3) yes
N1 C1 N2 114.8(3) yes
O2 C2 N2 120.4(3) yes
O2 C2 C3 123.8(3) yes
N2 C2 C3 115.8(3) yes
C2 C3 C4 117.8(3) yes
C2 C3 C5 118.8(3) yes
C4 C3 C5 123.4(3) yes
N1 C4 C3 123.7(3) yes
N1 C6 C7 120.6(2) yes
N1 C6 C9 121.1(2) yes
C7 C6 C9 87.80(19) yes
F1 C7 F2 105.7(2) yes
F1 C7 C6 117.6(3) yes
F1 C7 C8 117.8(3) yes
F2 C7 C6 112.3(3) yes
F2 C7 C8 112.9(3) yes
C6 C7 C8 90.3(2) yes
C7 C8 C9 87.3(2) yes
C7 C8 C10 118.4(3) yes
C9 C8 C10 118.2(3) yes
C6 C9 C8 87.9(2) yes
C6 C9 C11 117.7(3) yes
C8 C9 C11 119.0(3) yes
O4 C10 C8 109.9(3) yes
O3 C11 C9 112.3(3) yes
C11 O3 H3 109.470 no
C10 O4 H4 109.475 no
C1 N2 H2 116.564 no
C2 N2 H2 116.575 no
N1 C4 H4A 118.153 no
C3 C4 H4A 118.157 no
C3 C5 H5A 109.482 no
C3 C5 H5B 109.470 no
C3 C5 H5C 109.480 no
H5A C5 H5B 109.460 no
H5A C5 H5C 109.468 no
H5B C5 H5C 109.467 no
N1 C6 H6 108.497 no
C7 C6 H6 108.503 no
C9 C6 H6 108.504 no
C7 C8 H8 110.368 no
C9 C8 H8 110.380 no
C10 C8 H8 110.357 no
C6 C9 H9 110.188 no
C8 C9 H9 110.182 no
C11 C9 H9 110.188 no
O4 C10 H10A 109.691 no
O4 C10 H10B 109.694 no
C8 C10 H10A 109.699 no
C8 C10 H10B 109.692 no
H10A C10 H10B 108.186 no
O3 C11 H11A 109.141 no
O3 C11 H11B 109.140 no
C9 C11 H11A 109.125 no
C9 C11 H11B 109.123 no
H11A C11 H11B 107.860 no

loop_
_geom_bond_atom_site_label_1
_geom_bond_atom_site_label_2
_geom_bond_distance
_geom_bond_publ_flag
F1 C7 1.363(4) yes
F2 C7 1.371(4) yes
O1 C1 1.222(4) yes
O2 C2 1.233(4) yes
O3 C11 1.428(4) yes
O4 C10 1.409(5) yes
N1 C1 1.391(4) yes
N1 C4 1.387(4) yes
N1 C6 1.455(4) yes
N2 C1 1.379(4) yes
N2 C2 1.380(4) yes
C2 C3 1.453(4) yes
C3 C4 1.348(4) yes
C3 C5 1.500(4) yes
C6 C7 1.529(5) yes
C6 C9 1.555(4) yes
C7 C8 1.528(4) yes
C8 C9 1.570(4) yes
C8 C10 1.506(4) yes
C9 C11 1.518(4) yes
O3 H3 0.840 no
O4 H4 0.840 no
N2 H2 0.880 no
C4 H4A 0.950 no
C5 H5A 0.980 no
C5 H5B 0.980 no
C5 H5C 0.980 no
C6 H6 1.000 no
C8 H8 1.000 no
C9 H9 1.000 no
C10 H10A 0.990 no
C10 H10B 0.990 no
C11 H11A 0.990 no
C11 H11B 0.990 no

loop_
_geom_contact_atom_site_label_1
_geom_contact_atom_site_label_2
_geom_contact_distance
_geom_contact_publ_flag
_geom_contact_site_symmetry_2
F1 O4 3.439(5) no .
F1 N1 3.407(5) no .
F1 C9 3.352(5) no .
F1 C10 3.456(6) no .
F2 O4 3.261(6) no .
F2 N1 2.866(5) no .
F2 C4 3.062(5) no .
F2 C9 2.888(5) no .
F2 C10 2.838(5) no .
O1 C2 3.566(6) no .
O1 C4 3.544(5) no .
O1 C6 2.748(5) no .
O2 C1 3.564(7) no .
O2 C4 3.545(6) no .
O2 C5 2.876(5) no .
O3 C6 3.068(5) no .
O3 C8 3.018(6) no .
O4 C7 3.109(5) no .
N1 C2 2.798(6) no .
N1 C8 3.498(6) no .
N1 C11 3.558(5) no .
N2 C4 2.682(5) no .
C1 C3 2.848(5) no .
C1 C7 3.526(5) no .
C4 C7 3.316(6) no .
C4 C9 3.080(6) no .
C6 C10 3.506(5) no .
C7 C11 3.490(6) no .
F1 F2 3.078(4) no 6_555
F1 C4 3.509(6) no 6_555
F1 C10 3.088(6) no 1_565
F2 F1 3.078(4) no 6_545
F2 F2 3.336(5) no 6_545
F2 F2 3.336(5) no 6_555
F2 C10 3.548(6) no 6_555
O1 O1 3.070(5) no 7_566
O1 O3 3.498(5) no 7_566
O1 N1 3.390(6) no 7_566
O1 C1 3.111(5) no 7_566
O1 C6 3.553(7) no 7_566
O1 C9 3.264(5) no 1_565
O1 C11 3.139(5) no 1_565
O1 C11 3.536(5) no 7_566
O2 O3 2.696(4) no 5_455
O2 O4 3.384(6) no 6_555
O2 C8 3.434(5) no 5_455
O2 C11 3.128(6) no 5_455
O3 O1 3.498(5) no 7_566
O3 O2 2.696(4) no 5_545
O3 N2 2.787(4) no 7_566
O3 C1 3.569(5) no 7_566
O3 C3 3.436(5) no 7_556
O3 C5 3.464(6) no 7_556
O4 O2 3.384(6) no 6_545
O4 O4 2.820(6) no 2_655
O4 N2 3.378(6) no 6_545
O4 C2 3.048(6) no 6_545
O4 C3 3.225(5) no 6_545
O4 C5 3.368(6) no 6_555
O4 C10 3.499(7) no 2_655
N1 O1 3.390(6) no 7_566
N2 O3 2.787(4) no 7_566
N2 O4 3.378(6) no 6_555
C1 O1 3.111(5) no 7_566
C1 O3 3.569(5) no 7_566
C1 C1 3.594(6) no 7_566
C2 O4 3.048(6) no 6_555
C3 O3 3.436(5) no 7_556
C3 O4 3.225(5) no 6_555
C3 C11 3.519(6) no 7_556
C4 F1 3.509(6) no 6_545
C5 O3 3.464(6) no 7_556
C5 O4 3.368(6) no 6_545
C6 O1 3.553(7) no 7_566
C8 O2 3.434(5) no 5_545
C9 O1 3.264(5) no 1_545
C10 F1 3.088(6) no 1_545
C10 F2 3.548(6) no 6_545
C10 O4 3.499(7) no 2_655
C11 O1 3.139(5) no 1_545
C11 O1 3.536(5) no 7_566
C11 O2 3.128(6) no 5_545
C11 C3 3.519(6) no 7_556
F1 H6 2.5650 no .
F1 H8 2.5882 no .
F2 H4A 2.7982 no .
F2 H6 3.2106 no .
F2 H8 3.2272 no .
F2 H9 2.8576 no .
F2 H10B 2.5456 no .
O1 H2 2.4345 no .
O1 H6 2.3353 no .
O2 H2 2.4156 no .
O2 H5B 2.8970 no .
O2 H5C 2.7998 no .
O3 H6 2.6494 no .
O3 H8 2.6073 no .
O3 H9 3.2990 no .
O4 H8 2.6076 no .
N1 H2 3.1197 no .
N1 H9 2.7408 no .
N1 H11A 3.4118 no .
C1 H4A 3.2584 no .
C1 H6 2.4620 no .
C2 H4A 3.2596 no .
C2 H5A 3.3474 no .
C2 H5B 2.8005 no .
C2 H5C 2.7442 no .
C3 H2 3.1894 no .
C4 H2 3.5605 no .
C4 H5A 2.5780 no .
C4 H5B 3.1010 no .
C4 H5C 3.1456 no .
C4 H6 3.2649 no .
C4 H9 2.7124 no .
C5 H4A 2.6547 no .
C6 H3 3.5904 no .
C6 H4A 2.6292 no .
C6 H8 2.6130 no .
C6 H11A 2.8664 no .
C6 H11B 3.4526 no .
C7 H4A 3.2120 no .
C7 H9 2.5845 no .
C7 H10A 3.4255 no .
C7 H10B 2.7744 no .
C8 H3 3.0130 no .
C8 H4 3.0670 no .
C8 H6 2.5740 no .
C8 H11A 3.4713 no .
C8 H11B 2.9738 no .
C9 H3 2.8017 no .
C9 H4A 2.7775 no .
C9 H10A 2.9034 no .
C9 H10B 2.8028 no .
C10 H9 2.7152 no .
C10 H11B 3.5587 no .
C11 H6 2.6817 no .
C11 H8 2.7406 no .
C11 H10A 3.5140 no .
H3 H6 3.2256 no .
H3 H8 2.4318 no .
H3 H11A 2.6246 no .
H3 H11B 2.0867 no .
H4A H5A 2.3590 no .
H4A H5B 3.2784 no .
H4A H5C 3.3496 no .
H4A H6 3.5492 no .
H4A H9 2.1505 no .
H4 H8 3.2162 no .
H4 H10A 2.0713 no .
H4 H10B 2.3632 no .
H6 H8 2.6414 no .
H6 H9 2.8924 no .
H6 H11A 2.9064 no .
H8 H9 2.9176 no .
H8 H10A 2.3878 no .
H8 H10B 2.8778 no .
H8 H11B 3.0647 no .
H9 H10A 2.9575 no .
H9 H10B 2.5332 no .
H9 H11A 2.3988 no .
H9 H11B 2.3480 no .
H10A H11B 3.1859 no .
F1 H4A 2.9586 no 6_555
F1 H5A 3.1792 no 6_555
F1 H5B 3.2518 no 5_555
F1 H9 3.4035 no 1_565
F1 H10A 2.5777 no 1_565
F1 H10B 2.6948 no 1_565
F2 H4A 3.0158 no 6_555
F2 H9 3.1842 no 6_555
F2 H10B 2.5782 no 6_555
O1 H4A 3.2260 no 1_565
O1 H6 3.0695 no 7_566
O1 H9 2.5749 no 1_565
O1 H11A 2.7746 no 1_565
O1 H11A 2.8845 no 7_566
O1 H11B 2.9387 no 1_565
O2 H3 1.9019 no 5_455
O2 H4 2.7872 no 6_555
O2 H8 2.8412 no 5_455
O2 H10A 3.0575 no 5_455
O2 H11B 2.7260 no 5_455
O3 H2 1.9115 no 7_566
O3 H3 3.3375 no 3_666
O3 H5C 3.5364 no 5_555
O3 H5C 2.8910 no 7_556
O4 H4 2.5424 no 2_655
O4 H5A 2.4725 no 6_555
O4 H5B 3.3322 no 6_545
O4 H5B 3.5967 no 6_555
O4 H8 3.4400 no 2_655
O4 H10A 3.2720 no 2_655
N1 H10B 3.2599 no 6_555
N1 H11A 3.1042 no 7_556
N2 H3 3.5234 no 5_455
N2 H3 3.3915 no 7_566
N2 H4 3.2523 no 6_555
N2 H5A 3.2708 no 1_565
N2 H6 3.1390 no 7_566
N2 H11A 3.5699 no 7_566
N2 H11B 3.2292 no 7_556
C1 H6 3.2496 no 7_566
C1 H9 3.5062 no 1_565
C1 H11A 3.5668 no 7_556
C2 H3 3.0071 no 5_455
C2 H4 2.5946 no 6_555
C2 H11A 3.5898 no 7_556
C2 H11B 3.1341 no 7_556
C3 H4 2.7331 no 6_555
C3 H10B 3.2749 no 6_555
C3 H11A 3.1859 no 7_556
C3 H11B 3.3503 no 7_556
C4 H4 3.4323 no 6_555
C4 H10B 2.9933 no 6_555
C4 H11A 2.9230 no 7_556
C5 H2 3.4490 no 1_545
C5 H3 3.5648 no 7_556
C5 H4 3.1210 no 6_555
C5 H8 3.2240 no 5_445
C5 H10A 3.3442 no 5_455
C6 H2 3.5824 no 7_566
C7 H4A 3.5740 no 6_555
C7 H10B 3.5715 no 6_555
C8 H4 3.5037 no 2_655
C10 H4 2.9279 no 2_655
C10 H5B 3.4461 no 5_545
C11 H2 2.9243 no 7_566
C11 H11A 3.5240 no 7_556
H2 O3 1.9115 no 7_566
H2 C5 3.4490 no 1_565
H2 C6 3.5824 no 7_566
H2 C11 2.9243 no 7_566
H2 H3 3.1680 no 5_455
H2 H3 2.5244 no 7_566
H2 H5A 3.0630 no 1_565
H2 H5C 3.1068 no 1_565
H2 H6 2.7647 no 7_566
H2 H11A 2.9041 no 7_566
H2 H11B 3.5108 no 7_556
H3 O2 1.9019 no 5_545
H3 O3 3.3375 no 3_666
H3 N2 3.5234 no 5_545
H3 N2 3.3915 no 7_566
H3 C2 3.0071 no 5_545
H3 C5 3.5648 no 7_556
H3 H2 3.1680 no 5_545
H3 H2 2.5244 no 7_566
H3 H3 3.0172 no 3_666
H3 H5C 3.1850 no 5_555
H3 H5C 2.8247 no 7_556
H4A F1 2.9586 no 6_545
H4A F2 3.0158 no 6_545
H4A O1 3.2260 no 1_545
H4A C7 3.5740 no 6_545
H4A H10B 3.1759 no 6_555
H4A H11A 3.1951 no 7_556
H4 O2 2.7872 no 6_545
H4 O4 2.5424 no 2_655
H4 N2 3.2523 no 6_545
H4 C2 2.5946 no 6_545
H4 C3 2.7331 no 6_545
H4 C4 3.4323 no 6_545
H4 C5 3.1210 no 6_545
H4 C8 3.5037 no 2_655
H4 C10 2.9279 no 2_655
H4 H4 2.2624 no 2_655
H4 H5A 2.8792 no 6_555
H4 H5B 3.4383 no 5_545
H4 H5B 2.5762 no 6_545
H4 H8 3.0404 no 2_655
H4 H10A 2.5422 no 2_655
H5A F1 3.1792 no 6_545
H5A O4 2.4725 no 6_545
H5A N2 3.2708 no 1_545
H5A H2 3.0630 no 1_545
H5A H4 2.8792 no 6_545
H5A H8 3.2159 no 5_445
H5B F1 3.2518 no 5_445
H5B O4 3.5967 no 6_545
H5B O4 3.3322 no 6_555
H5B C10 3.4461 no 5_455
H5B H4 3.4383 no 5_455
H5B H4 2.5762 no 6_555
H5B H5B 2.8436 no 2_555
H5B H8 3.1935 no 5_445
H5B H10A 2.4946 no 5_455
H5B H10A 3.1730 no 6_555
H5C O3 3.5364 no 5_445
H5C O3 2.8910 no 7_556
H5C H2 3.1068 no 1_545
H5C H3 3.1850 no 5_445
H5C H3 2.8247 no 7_556
H5C H8 2.7409 no 5_445
H5C H10A 3.5160 no 5_455
H6 O1 3.0695 no 7_566
H6 N2 3.1390 no 7_566
H6 C1 3.2496 no 7_566
H6 H2 2.7647 no 7_566
H6 H11B 3.1965 no 1_565
H8 O2 2.8412 no 5_545
H8 O4 3.4400 no 2_655
H8 C5 3.2240 no 5_555
H8 H4 3.0404 no 2_655
H8 H5A 3.2159 no 5_555
H8 H5B 3.1935 no 5_555
H8 H5C 2.7409 no 5_555
H9 F1 3.4035 no 1_545
H9 F2 3.1842 no 6_545
H9 O1 2.5749 no 1_545
H9 C1 3.5062 no 1_545
H9 H11A 3.5144 no 7_556
H10A F1 2.5777 no 1_545
H10A O2 3.0575 no 5_545
H10A O4 3.2720 no 2_655
H10A C5 3.3442 no 5_545
H10A H4 2.5422 no 2_655
H10A H5B 2.4946 no 5_545
H10A H5B 3.1730 no 6_545
H10A H5C 3.5160 no 5_545
H10B F1 2.6948 no 1_545
H10B F2 2.5782 no 6_545
H10B N1 3.2599 no 6_545
H10B C3 3.2749 no 6_545
H10B C4 2.9933 no 6_545
H10B C7 3.5715 no 6_545
H10B H4A 3.1759 no 6_545
H11A O1 2.7746 no 1_545
H11A O1 2.8845 no 7_566
H11A N1 3.1042 no 7_556
H11A N2 3.5699 no 7_566
H11A C1 3.5668 no 7_556
H11A C2 3.5898 no 7_556
H11A C3 3.1859 no 7_556
H11A C4 2.9230 no 7_556
H11A C11 3.5240 no 7_556
H11A H2 2.9041 no 7_566
H11A H4A 3.1951 no 7_556
H11A H9 3.5144 no 7_556
H11A H11A 2.6569 no 7_556
H11B O1 2.9387 no 1_545
H11B O2 2.7260 no 5_545
H11B N2 3.2292 no 7_556
H11B C2 3.1341 no 7_556
H11B C3 3.3503 no 7_556
H11B H2 3.5108 no 7_556
H11B H6 3.1965 no 1_545

loop_
_geom_hbond_atom_site_label_D
_geom_hbond_atom_site_label_H
_geom_hbond_atom_site_label_A
_geom_hbond_site_symmetry_A
_geom_hbond_distance_DA
_geom_hbond_distance_DH
_geom_hbond_distance_HA
_geom_hbond_angle_DHA
_geom_hbond_publ_flag
O3 H3 O2 5_545 2.696(4) 0.840 1.902 157.1 no
O4 H4 O4 2_655 2.820(6) 0.840 2.542 100.5 no
N2 H2 O3 7_566 2.787(4) 0.880 1.911 173.2 no

loop_
_geom_torsion_atom_site_label_1
_geom_torsion_atom_site_label_2
_geom_torsion_atom_site_label_3
_geom_torsion_atom_site_label_4
_geom_torsion
_geom_torsion_publ_flag
C1 N1 C4 C3 -2.5(4) no
C4 N1 C1 O1 -175.3(2) no
C4 N1 C1 N2 5.7(3) no
C1 N1 C6 C7 -106.0(3) no
C1 N1 C6 C9 146.2(2) no
C6 N1 C1 O1 4.0(4) no
C6 N1 C1 N2 -175.03(19) no
C4 N1 C6 C7 73.2(3) no
C4 N1 C6 C9 -34.5(4) no
C6 N1 C4 C3 178.3(2) no
C1 N2 C2 O2 -175.5(3) no
C1 N2 C2 C3 4.5(4) no
C2 N2 C1 O1 174.0(3) no
C2 N2 C1 N1 -7.0(4) no
O2 C2 C3 C4 179.5(3) no
O2 C2 C3 C5 -0.5(4) no
N2 C2 C3 C4 -0.5(4) no
N2 C2 C3 C5 179.52(19) no
C2 C3 C4 N1 -0.2(4) no
C5 C3 C4 N1 179.7(2) no
N1 C6 C7 F1 93.0(3) no
N1 C6 C7 F2 -30.1(4) no
N1 C6 C7 C8 -145.1(2) no
N1 C6 C9 C8 144.1(2) no
N1 C6 C9 C11 -94.0(3) no
C7 C6 C9 C8 19.26(15) no
C7 C6 C9 C11 141.1(2) no
C9 C6 C7 F1 -141.8(3) no
C9 C6 C7 F2 95.2(3) no
C9 C6 C7 C8 -19.80(16) no
F1 C7 C8 C9 141.4(2) no
F1 C7 C8 C10 -97.8(3) no
F2 C7 C8 C9 -94.9(3) no
F2 C7 C8 C10 25.9(3) no
C6 C7 C8 C9 19.60(16) no
C6 C7 C8 C10 140.3(2) no
C7 C8 C9 C6 -19.28(16) no
C7 C8 C9 C11 -140.0(2) no
C7 C8 C10 O4 69.4(3) no
C9 C8 C10 O4 172.58(19) no
C10 C8 C9 C6 -140.2(3) no
C10 C8 C9 C11 99.1(3) no
C6 C9 C11 O3 -57.2(3) no
C8 C9 C11 O3 46.8(3) no
